data_2214512
loop_
_publ_author_name
'Kamali, Ahmad'
'Sheikhshoaie, Iran'
'Sharif, Mahboubeh A.'
'Khavasi, Hamid Reza'

_publ_section_title
;
 2-(Isopropylidenehydrazono)-3-methyl-2,3-dihydroquinazolin-4(1<i>H</i>)-one
;
_journal_coeditor_code BI2203
_journal_issue 8
_journal_name_full 'Acta Crystallographica Section E'
_journal_page_first o3612
_journal_page_last o3612
_journal_paper_doi 10.1107/S1600536807035714
_journal_volume 63
_journal_year 2007
_chemical_formula_iupac 'C12 H14 N4 O'
_chemical_formula_moiety 'C12 H14 N4 O'
_chemical_formula_sum 'C12 H14 N4 O'
_chemical_formula_weight 230.27
_chemical_name_systematic
;
2-(Isopropylidenehydrazono)-3-methyl-2,3-dihydroquinazoline-4(1H)-one
;
_space_group_IT_number 15
_symmetry_cell_setting monoclinic
_symmetry_space_group_name_Hall '-C 2yc'
_symmetry_space_group_name_H-M 'C 1 2/c 1'
_atom_sites_solution_hydrogens geom
_atom_sites_solution_primary direct
_atom_sites_solution_secondary difmap
_cell_angle_alpha 90
_cell_angle_beta 93.36(2)
_cell_angle_gamma 90
_cell_formula_units_Z 8
_cell_length_a 17.042(5)
_cell_length_b 7.6443(19)
_cell_length_c 18.228(5)
_cell_measurement_reflns_used 2000
_cell_measurement_temperature 293(2)
_cell_measurement_theta_max 26.74
_cell_measurement_theta_min 2.24
_cell_volume 2370.6(11)
_computing_cell_refinement X-AREA
_computing_data_collection 'X-AREA (Stoe & Cie, 2005)'
_computing_data_reduction X-AREA
_computing_molecular_graphics 'ORTEP-3 for Windows (Farrugia, 1997)'
_computing_publication_material 'WinGX (Farrugia, 1999)'
_computing_structure_refinement 'SHELXL97 (Sheldrick, 1997)'
_computing_structure_solution 'SHELXS97 (Sheldrick, 1997)'
_diffrn_ambient_temperature 293(2)
_diffrn_measured_fraction_theta_full 0.983
_diffrn_measured_fraction_theta_max 0.983
_diffrn_measurement_device_type 'Stoe IPDSII'
_diffrn_measurement_method 'rotation method'
_diffrn_radiation_monochromator graphite
_diffrn_radiation_source 'fine-focus sealed tube'
_diffrn_radiation_type MoK\a
_diffrn_radiation_wavelength 0.71073
_diffrn_reflns_av_R_equivalents 0.0302
_diffrn_reflns_av_sigmaI/netI 0.0261
_diffrn_reflns_limit_h_max 18
_diffrn_reflns_limit_h_min -21
_diffrn_reflns_limit_k_max 8
_diffrn_reflns_limit_k_min -9
_diffrn_reflns_limit_l_max 23
_diffrn_reflns_limit_l_min -23
_diffrn_reflns_number 5052
_diffrn_reflns_theta_full 26.74
_diffrn_reflns_theta_max 26.74
_diffrn_reflns_theta_min 2.24
_diffrn_standards_number 0
_exptl_absorpt_coefficient_mu 0.087
_exptl_absorpt_correction_T_max 0.985
_exptl_absorpt_correction_T_min 0.961
_exptl_absorpt_correction_type numerical
_exptl_absorpt_process_details '(X-SHAPE; Stoe & Cie, 2005)'
_exptl_crystal_colour colourless
_exptl_crystal_density_diffrn 1.290
_exptl_crystal_density_method 'not measured'
_exptl_crystal_description block
_exptl_crystal_F_000 976
_exptl_crystal_size_max 0.50
_exptl_crystal_size_mid 0.35
_exptl_crystal_size_min 0.25
_refine_diff_density_max 0.290
_refine_diff_density_min -0.314
_refine_ls_extinction_method none
_refine_ls_goodness_of_fit_ref 1.072
_refine_ls_hydrogen_treatment mixed
_refine_ls_matrix_type full
_refine_ls_number_parameters 159
_refine_ls_number_reflns 2474
_refine_ls_number_restraints 0
_refine_ls_restrained_S_all 1.072
_refine_ls_R_factor_all 0.0740
_refine_ls_R_factor_gt 0.0610
_refine_ls_shift/su_max 0.029
_refine_ls_shift/su_mean 0.001
_refine_ls_structure_factor_coef Fsqd
_refine_ls_weighting_details 'calc w=1/[\s^2^(Fo^2^)+(0.0919P)^2^+1.3884P] where P=(Fo^2^+2Fc^2^)/3'
_refine_ls_weighting_scheme calc
_refine_ls_wR_factor_gt 0.1684
_refine_ls_wR_factor_ref 0.1782
_reflns_number_gt 1991
_reflns_number_total 2474
_reflns_threshold_expression I>2\s(I)
_cod_data_source_file bi2203.cif
_cod_data_source_block I
_cod_original_cell_volume 2370.5(11)
_cod_original_sg_symbol_H-M 'C 2/c'
_cod_database_code 2214512
_cod_database_fobs_code 2214512

loop_
_symmetry_equiv_pos_as_xyz
'x, y, z'
'-x, y, -z+1/2'
'x+1/2, y+1/2, z'
'-x+1/2, y+1/2, -z+1/2'
'-x, -y, -z'
'x, -y, z-1/2'
'-x+1/2, -y+1/2, -z'
'x+1/2, -y+1/2, z-1/2'

loop_
_atom_site_type_symbol
_atom_site_label
_atom_site_fract_x
_atom_site_fract_y
_atom_site_fract_z
_atom_site_U_iso_or_equiv
_atom_site_adp_type
_atom_site_calc_flag
_atom_site_refinement_flags
_atom_site_occupancy
C C1 0.57814(17) 0.4861(4) 0.18688(15) 0.0808(8) Uani d . 1
H H1A 0.5239 0.4999 0.1974 0.097 Uiso calc R 1
H H1B 0.5815 0.4272 0.1407 0.097 Uiso calc R 1
H H1C 0.6024 0.5991 0.1844 0.097 Uiso calc R 1
C C2 0.68686(19) 0.4623(4) 0.28983(16) 0.0855(9) Uani d . 1
H H2A 0.7334 0.3937 0.2847 0.103 Uiso calc R 1
H H2B 0.6752 0.4672 0.3407 0.103 Uiso calc R 1
H H2C 0.6952 0.5786 0.2720 0.103 Uiso calc R 1
C C3 0.61960(12) 0.3805(3) 0.24639(11) 0.0533(5) Uani d . 1
C C4 0.59540(11) 0.0259(2) 0.34711(10) 0.0434(4) Uani d . 1
C C5 0.71897(12) -0.0990(3) 0.39858(15) 0.0704(7) Uani d . 1
H H5A 0.7395 0.0170 0.4059 0.084 Uiso calc R 1
H H5B 0.7362 -0.1454 0.3533 0.084 Uiso calc R 1
H H5C 0.7376 -0.1726 0.4386 0.084 Uiso calc R 1
C C6 0.59394(13) -0.2015(3) 0.44262(12) 0.0555(5) Uani d . 1
C C7 0.50876(12) -0.1824(2) 0.44147(10) 0.0480(5) Uani d . 1
C C8 0.46452(15) -0.2768(3) 0.49027(11) 0.0598(6) Uani d . 1
H H8 0.4897 -0.3527 0.5239 0.072 Uiso calc R 1
C C9 0.38448(16) -0.2584(3) 0.48906(13) 0.0673(6) Uani d . 1
H H9 0.3552 -0.3216 0.5214 0.081 Uiso calc R 1
C C10 0.34776(14) -0.1443(4) 0.43892(13) 0.0672(6) Uani d . 1
H H10 0.2934 -0.1316 0.4381 0.081 Uiso calc R 1
C C11 0.38959(12) -0.0496(3) 0.39044(11) 0.0554(5) Uani d . 1
H H11 0.3638 0.0260 0.3571 0.066 Uiso calc R 1
C C12 0.47093(11) -0.0679(2) 0.39171(9) 0.0443(4) Uani d . 1
N N1 0.59441(9) 0.2260(2) 0.25684(8) 0.0483(4) Uani d . 1
N N2 0.63887(9) 0.1261(2) 0.30930(9) 0.0488(4) Uani d . 1
N N3 0.63284(9) -0.0931(2) 0.39540(9) 0.0514(4) Uani d . 1
N N4 0.51535(9) 0.0280(2) 0.34470(8) 0.0451(4) Uani d . 1
H H4 0.4908(15) 0.101(3) 0.3133(14) 0.063(7) Uiso d . 1
O O1 0.63060(11) -0.3067(2) 0.48180(12) 0.0832(6) Uani d . 1

loop_
_atom_site_aniso_label
_atom_site_aniso_U_11
_atom_site_aniso_U_22
_atom_site_aniso_U_33
_atom_site_aniso_U_12
_atom_site_aniso_U_13
_atom_site_aniso_U_23
C1 0.0830(17) 0.0804(17) 0.0788(16) -0.0074(14) 0.0020(13) 0.0358(14)
C2 0.0961(19) 0.0788(17) 0.0796(16) -0.0426(15) -0.0116(14) 0.0101(14)
C3 0.0534(11) 0.0584(12) 0.0481(10) -0.0081(9) 0.0041(8) 0.0063(9)
C4 0.0438(9) 0.0413(9) 0.0440(9) 0.0009(7) -0.0077(7) -0.0020(7)
C5 0.0480(11) 0.0715(15) 0.0892(17) 0.0045(11) -0.0162(11) 0.0151(13)
C6 0.0647(13) 0.0433(10) 0.0561(11) -0.0018(9) -0.0165(9) 0.0062(9)
C7 0.0616(12) 0.0397(9) 0.0418(9) -0.0042(8) -0.0056(8) -0.0021(7)
C8 0.0887(17) 0.0448(11) 0.0452(10) -0.0083(10) -0.0018(10) 0.0017(8)
C9 0.0794(16) 0.0671(14) 0.0565(12) -0.0175(12) 0.0148(11) 0.0014(11)
C10 0.0574(12) 0.0794(16) 0.0656(13) -0.0091(12) 0.0103(10) 0.0001(12)
C11 0.0489(11) 0.0629(12) 0.0539(11) -0.0031(9) -0.0008(9) 0.0018(9)
C12 0.0516(10) 0.0413(9) 0.0394(8) -0.0058(8) -0.0035(7) -0.0038(7)
N1 0.0455(8) 0.0533(9) 0.0452(8) -0.0054(7) -0.0049(6) 0.0064(7)
N2 0.0412(8) 0.0532(9) 0.0511(9) -0.0027(7) -0.0062(6) 0.0053(7)
N3 0.0453(9) 0.0494(9) 0.0576(9) 0.0033(7) -0.0126(7) 0.0072(7)
N4 0.0403(8) 0.0495(9) 0.0445(8) -0.0010(7) -0.0073(6) 0.0087(7)
O1 0.0779(11) 0.0676(11) 0.1006(13) 0.0041(9) -0.0245(10) 0.0375(10)

loop_
_atom_type_symbol
_atom_type_description
_atom_type_scat_dispersion_real
_atom_type_scat_dispersion_imag
_atom_type_scat_source
C C 0.0033 0.0016 'International Tables Vol C Tables 4.2.6.8 and 6.1.1.4'
H H 0.0000 0.0000 'International Tables Vol C Tables 4.2.6.8 and 6.1.1.4'
N N 0.0061 0.0033 'International Tables Vol C Tables 4.2.6.8 and 6.1.1.4'
O O 0.0106 0.0060 'International Tables Vol C Tables 4.2.6.8 and 6.1.1.4'
S S 0.1246 0.1234 'International Tables Vol C Tables 4.2.6.8 and 6.1.1.4'

loop_
_geom_angle_atom_site_label_1
_geom_angle_atom_site_label_2
_geom_angle_atom_site_label_3
_geom_angle
C3 C1 H1A 109.5
C3 C1 H1B 109.5
H1A C1 H1B 109.5
C3 C1 H1C 109.5
H1A C1 H1C 109.5
H1B C1 H1C 109.5
C3 C2 H2A 109.5
C3 C2 H2B 109.5
H2A C2 H2B 109.5
C3 C2 H2C 109.5
H2A C2 H2C 109.5
H2B C2 H2C 109.5
N1 C3 C2 124.3(2)
N1 C3 C1 117.4(2)
C2 C3 C1 118.3(2)
N2 C4 N4 125.47(17)
N2 C4 N3 117.90(16)
N4 C4 N3 116.62(16)
N3 C5 H5A 109.5
N3 C5 H5B 109.5
H5A C5 H5B 109.5
N3 C5 H5C 109.5
H5A C5 H5C 109.5
H5B C5 H5C 109.5
O1 C6 N3 120.5(2)
O1 C6 C7 123.3(2)
N3 C6 C7 116.22(17)
C12 C7 C8 119.5(2)
C12 C7 C6 119.69(18)
C8 C7 C6 120.83(18)
C9 C8 C7 120.6(2)
C9 C8 H8 119.7
C7 C8 H8 119.7
C8 C9 C10 119.1(2)
C8 C9 H9 120.5
C10 C9 H9 120.5
C11 C10 C9 121.6(2)
C11 C10 H10 119.2
C9 C10 H10 119.2
C10 C11 C12 119.3(2)
C10 C11 H11 120.3
C12 C11 H11 120.3
N4 C12 C7 119.13(17)
N4 C12 C11 121.06(17)
C7 C12 C11 119.81(18)
C3 N1 N2 115.55(16)
C4 N2 N1 112.38(15)
C6 N3 C4 124.23(17)
C6 N3 C5 118.01(17)
C4 N3 C5 117.71(17)
C4 N4 C12 123.79(16)
C4 N4 H4 117.5(16)
C12 N4 H4 118.5(16)

loop_
_geom_bond_atom_site_label_1
_geom_bond_atom_site_label_2
_geom_bond_distance
C1 C3 1.496(3)
C1 H1A 0.960
C1 H1B 0.960
C1 H1C 0.960
C2 C3 1.492(3)
C2 H2A 0.960
C2 H2B 0.960
C2 H2C 0.960
C3 N1 1.275(3)
C4 N2 1.292(2)
C4 N4 1.362(2)
C4 N3 1.394(2)
C5 N3 1.466(3)
C5 H5A 0.960
C5 H5B 0.960
C5 H5C 0.960
C6 O1 1.223(2)
C6 N3 1.391(3)
C6 C7 1.458(3)
C7 C12 1.391(3)
C7 C8 1.399(3)
C8 C9 1.370(4)
C8 H8 0.930
C9 C10 1.386(4)
C9 H9 0.930
C10 C11 1.373(3)
C10 H10 0.930
C11 C12 1.392(3)
C11 H11 0.930
C12 N4 1.386(2)
N1 N2 1.410(2)
N4 H4 0.89(3)

loop_
_geom_hbond_atom_site_label_D
_geom_hbond_atom_site_label_H
_geom_hbond_atom_site_label_A
_geom_hbond_site_symmetry_A
_geom_hbond_distance_DH
_geom_hbond_distance_HA
_geom_hbond_distance_DA
_geom_hbond_angle_DHA
_geom_hbond_publ_flag
N4 H4 N1 2_655 0.89(3) 2.11(4) 2.968(3) 164(4) yes
C5 H5c O1 7_646 0.96 2.61 3.345(3) 134 yes

loop_
_geom_torsion_atom_site_label_1
_geom_torsion_atom_site_label_2
_geom_torsion_atom_site_label_3
_geom_torsion_atom_site_label_4
_geom_torsion
O1 C6 C7 C12 -175.7(2)
N3 C6 C7 C12 3.7(3)
O1 C6 C7 C8 4.9(3)
N3 C6 C7 C8 -175.71(17)
C12 C7 C8 C9 0.5(3)
C6 C7 C8 C9 179.9(2)
C7 C8 C9 C10 -0.2(3)
C8 C9 C10 C11 0.1(4)
C9 C10 C11 C12 -0.2(3)
C8 C7 C12 N4 178.54(16)
C6 C7 C12 N4 -0.9(3)
C8 C7 C12 C11 -0.6(3)
C6 C7 C12 C11 179.92(18)
C10 C11 C12 N4 -178.67(19)
C10 C11 C12 C7 0.5(3)
C2 C3 N1 N2 -5.4(3)
C1 C3 N1 N2 175.12(19)
N4 C4 N2 N1 -7.7(3)
N3 C4 N2 N1 173.30(15)
C3 N1 N2 C4 143.76(18)
O1 C6 N3 C4 177.7(2)
C7 C6 N3 C4 -1.7(3)
O1 C6 N3 C5 -4.9(3)
C7 C6 N3 C5 175.70(19)
N2 C4 N3 C6 176.04(17)
N4 C4 N3 C6 -3.1(3)
N2 C4 N3 C5 -1.4(3)
N4 C4 N3 C5 179.48(18)
N2 C4 N4 C12 -172.75(17)
N3 C4 N4 C12 6.3(3)
C7 C12 N4 C4 -4.4(3)
C11 C12 N4 C4 174.78(18)

loop_
_cod_related_entry_id
_cod_related_entry_database
_cod_related_entry_code
1 ChemSpider 21124023
